data_2023544
loop_
_publ_author_name
'Naeem, Marilyn'
'Chadeayne, Andrew R.'
'Golen, James A.'
'Manke, David R.'

_publ_section_title
;
 Syntheses and structures of two norpsilocin derivatives:
 N-ethyl-4-hydroxytryptamine (4-HO-NET) and 4-hydroxy-N-propyltryptamine
 (4-HO-NPT)
;
_journal_coeditor_code HB8250
_journal_issue 9
_journal_name_full 'Acta Crystallographica Section E Crystallographic Communications'
_journal_page_first 1082
_journal_page_last 1086
_journal_paper_doi 10.1107/S2056989026008571
_journal_volume 82
_journal_year 2026
_chemical_formula_iupac 'C13 H18 N2 O'
_chemical_formula_moiety 'C13 H18 N2 O'
_chemical_formula_sum 'C13 H18 N2 O'
_chemical_formula_weight 218.29
_chemical_name_common
;
4-Hydroxy-<i>N</i>-propyltryptamine
;
_chemical_name_systematic
;
3-[2-(Propylamino)ethyl]-1<i>H</i>-indol-4-ol
;
_space_group_crystal_system monoclinic
_space_group_IT_number 14
_space_group_name_Hall '-P 2yn'
_space_group_name_H-M_alt 'P 1 21/n 1'
_atom_sites_solution_hydrogens mixed
_atom_sites_solution_primary dual
_audit_creation_method
;
Olex2 1.5
(compiled 2023.08.24 svn.re1ec1418 for OlexSys, GUI svn.r6817)
;
_cell_angle_alpha 90
_cell_angle_beta 91.523(2)
_cell_angle_gamma 90
_cell_formula_units_Z 4
_cell_length_a 9.0478(6)
_cell_length_b 11.6680(8)
_cell_length_c 11.3885(7)
_cell_measurement_reflns_used 8762
_cell_measurement_temperature 300(2)
_cell_measurement_theta_max 26.37
_cell_measurement_theta_min 2.84
_cell_volume 1201.86(14)
_computing_cell_refinement
;
SAINT (Bruker, 2021)
;
_computing_data_collection
;
APEX3 (Bruker, 2021)
;
_computing_data_reduction
;
SAINT (Bruker, 2021)
;
_computing_molecular_graphics
;
OLEX2 (Dolomanov <i>et al.</i>,  2009)
;
_computing_publication_material
;
publCIF (Westrip, 2010)
;
_computing_structure_refinement
;
SHELXL2018 (Sheldrick, 2015b)
;
_computing_structure_solution
;
<i>SHELXT2014</i> (Sheldrick, 2015a)
;
_diffrn_ambient_temperature 300.15
_diffrn_measured_fraction_theta_full 0.999
_diffrn_measured_fraction_theta_max 0.998
_diffrn_measurement_device_type 'Bruker D8 Venture CMOS'
_diffrn_measurement_method '\f and \w scans'
_diffrn_radiation_type MoK\a
_diffrn_radiation_wavelength 0.71073
_diffrn_reflns_av_R_equivalents 0.0398
_diffrn_reflns_av_unetI/netI 0.0151
_diffrn_reflns_limit_h_max 11
_diffrn_reflns_limit_h_min -11
_diffrn_reflns_limit_k_max 14
_diffrn_reflns_limit_k_min -14
_diffrn_reflns_limit_l_max 14
_diffrn_reflns_limit_l_min -14
_diffrn_reflns_number 34791
_diffrn_reflns_theta_full 25.242
_diffrn_reflns_theta_max 26.428
_diffrn_reflns_theta_min 2.839
_diffrn_source_current 30.0
_diffrn_source_power 1.5
_diffrn_source_voltage 50.0
_diffrn_standards_number 0
_exptl_absorpt_coefficient_mu 0.077
_exptl_absorpt_correction_T_max 0.745
_exptl_absorpt_correction_T_min 0.705
_exptl_absorpt_correction_type multi-scan
_exptl_absorpt_process_details
;
(SADABS; Krause <i>et al.</i>,  2015)
;
_exptl_crystal_colour colourless
_exptl_crystal_density_diffrn 1.206
_exptl_crystal_description block
_exptl_crystal_F_000 472
_exptl_crystal_size_max 0.24
_exptl_crystal_size_mid 0.22
_exptl_crystal_size_min 0.21
_refine_diff_density_max 0.136
_refine_diff_density_min -0.111
_refine_ls_extinction_coef 0.010(2)
_refine_ls_extinction_expression Fc^*^=kFc[1+0.001xFc^2^\l^3^/sin(2\q)]^-1/4^
_refine_ls_extinction_method
;
SHELXL2018 (Sheldrick, 2015b)
;
_refine_ls_goodness_of_fit_ref 1.010
_refine_ls_hydrogen_treatment mixed
_refine_ls_matrix_type full
_refine_ls_number_parameters 159
_refine_ls_number_reflns 2472
_refine_ls_number_restraints 3
_refine_ls_restrained_S_all 1.010
_refine_ls_R_factor_all 0.0522
_refine_ls_R_factor_gt 0.0383
_refine_ls_shift/su_max 0.000
_refine_ls_shift/su_mean 0.000
_refine_ls_structure_factor_coef Fsqd
_refine_ls_weighting_details 'w=1/[\s^2^(Fo^2^)+(0.0476P)^2^+0.2229P] where P=(Fo^2^+2Fc^2^)/3'
_refine_ls_weighting_scheme calc
_refine_ls_wR_factor_gt 0.0967
_refine_ls_wR_factor_ref 0.1071
_reflns_number_gt 1941
_reflns_number_total 2472
_reflns_threshold_expression 'I > 2\s(I)'
_cod_data_source_file hb8250.cif
_cod_data_source_block 4-HO-NPT
_cod_database_code 2023544
_shelx_space_group_comment
;
The symmetry employed for this shelxl refinement is uniquely defined
by the following loop, which should always be used as a source of
symmetry information in preference to the above space-group names.
They are only intended as comments.
;
_shelx_estimated_absorpt_t_min 0.982
_shelx_estimated_absorpt_t_max 0.984

loop_
_space_group_symop_operation_xyz
'x, y, z'
'-x+1/2, y+1/2, -z+1/2'
'-x, -y, -z'
'x-1/2, -y-1/2, z-1/2'

loop_
_atom_site_type_symbol
_atom_site_label
_atom_site_fract_x
_atom_site_fract_y
_atom_site_fract_z
_atom_site_U_iso_or_equiv
_atom_site_adp_type
_atom_site_calc_flag
_atom_site_occupancy
_atom_site_disorder_assembly
_atom_site_disorder_group
O O1 0.67289(11) 0.65319(8) 0.46631(9) 0.0625(3) Uani d 1 . .
N N1 0.37615(16) 0.73704(13) 0.13702(12) 0.0744(4) Uani d 1 . .
N N2 0.65373(13) 0.43935(10) 0.40664(11) 0.0581(3) Uani d 1 . .
C C1 0.4626(2) 0.64513(15) 0.11322(13) 0.0727(5) Uani d 1 . .
H H1B 0.459562 0.605365 0.042428 0.087 Uiso calc 1 . .
C C2 0.41003(15) 0.77475(12) 0.24805(12) 0.0555(4) Uani d 1 . .
C C3 0.35237(17) 0.86658(14) 0.30944(15) 0.0664(4) Uani d 1 . .
H H3 0.279287 0.913394 0.276289 0.080 Uiso calc 1 . .
C C4 0.40760(18) 0.88524(13) 0.42067(15) 0.0683(4) Uani d 1 . .
H H4 0.372585 0.946906 0.463557 0.082 Uiso calc 1 . .
C C5 0.51543(17) 0.81379(12) 0.47138(13) 0.0610(4) Uani d 1 . .
H H5 0.549839 0.828481 0.547572 0.073 Uiso calc 1 . .
C C6 0.57192(14) 0.72214(11) 0.41115(11) 0.0474(3) Uani d 1 . .
C C7 0.52103(13) 0.70145(11) 0.29519(11) 0.0459(3) Uani d 1 . .
C C8 0.55428(15) 0.61854(12) 0.20607(11) 0.0549(3) Uani d 1 . .
C C9 0.66469(18) 0.52272(14) 0.20690(13) 0.0671(4) Uani d 1 . .
H H9A 0.759008 0.552462 0.235646 0.081 Uiso calc 1 . .
H H9B 0.677518 0.497638 0.126609 0.081 Uiso calc 1 . .
C C10 0.62556(19) 0.41950(13) 0.28017(15) 0.0703(4) Uani d 1 . .
H H10A 0.521883 0.401214 0.266863 0.084 Uiso calc 1 . .
H H10B 0.683237 0.354207 0.255279 0.084 Uiso calc 1 . .
C C11 0.79192(15) 0.38631(13) 0.45205(14) 0.0606(4) Uani d 1 . .
H H11A 0.873537 0.411109 0.404706 0.073 Uiso calc 1 . .
H H11B 0.784125 0.303640 0.445430 0.073 Uiso calc 1 . .
C C12 0.82328(17) 0.41798(14) 0.57805(14) 0.0652(4) Uani d 1 . .
H H12A 0.733916 0.407145 0.621928 0.078 Uiso calc 1 . .
H H12B 0.848746 0.498669 0.581958 0.078 Uiso calc 1 . .
C C13 0.9464(2) 0.34963(17) 0.63607(16) 0.0825(5) Uani d 1 . .
H H13A 0.960198 0.374269 0.716039 0.124 Uiso calc 1 . .
H H13B 1.036130 0.361400 0.594605 0.124 Uiso calc 1 . .
H H13C 0.921194 0.269711 0.634508 0.124 Uiso calc 1 . .
H H1 0.664(2) 0.5715(10) 0.4388(17) 0.109(7) Uiso d 1 . .
H H1A 0.3140(18) 0.7706(16) 0.0882(14) 0.097(6) Uiso d 1 . .
H H2 0.5807(16) 0.4070(15) 0.4476(15) 0.089(6) Uiso d 1 . .

loop_
_atom_site_aniso_label
_atom_site_aniso_U_11
_atom_site_aniso_U_22
_atom_site_aniso_U_33
_atom_site_aniso_U_12
_atom_site_aniso_U_13
_atom_site_aniso_U_23
O1 0.0740(6) 0.0542(6) 0.0577(6) 0.0054(5) -0.0287(5) -0.0068(4)
N1 0.0834(9) 0.0706(9) 0.0672(8) -0.0035(7) -0.0373(7) 0.0081(7)
N2 0.0528(7) 0.0504(7) 0.0708(8) 0.0000(5) -0.0054(6) -0.0020(6)
C1 0.0961(12) 0.0687(10) 0.0517(8) -0.0093(9) -0.0259(8) -0.0037(7)
C2 0.0519(7) 0.0557(8) 0.0581(8) -0.0098(6) -0.0138(6) 0.0105(6)
C3 0.0568(8) 0.0571(9) 0.0849(11) 0.0028(7) -0.0074(7) 0.0147(8)
C4 0.0762(10) 0.0531(8) 0.0759(10) 0.0061(7) 0.0057(8) -0.0005(7)
C5 0.0782(10) 0.0525(8) 0.0519(8) -0.0015(7) -0.0044(7) -0.0035(6)
C6 0.0495(7) 0.0453(7) 0.0469(7) -0.0073(5) -0.0082(5) 0.0020(5)
C7 0.0434(6) 0.0478(7) 0.0460(7) -0.0104(5) -0.0061(5) 0.0038(5)
C8 0.0598(8) 0.0582(8) 0.0462(7) -0.0103(6) -0.0092(6) -0.0018(6)
C9 0.0679(9) 0.0782(11) 0.0548(8) 0.0017(8) -0.0053(7) -0.0182(7)
C10 0.0737(10) 0.0549(9) 0.0810(11) 0.0047(7) -0.0234(8) -0.0175(8)
C11 0.0556(8) 0.0516(8) 0.0741(10) 0.0037(6) -0.0053(7) 0.0035(7)
C12 0.0639(9) 0.0655(9) 0.0661(9) -0.0032(7) -0.0010(7) 0.0121(7)
C13 0.0751(11) 0.0896(13) 0.0819(11) -0.0025(9) -0.0155(9) 0.0224(10)

loop_
_atom_type_symbol
_atom_type_description
_atom_type_scat_dispersion_real
_atom_type_scat_dispersion_imag
_atom_type_scat_source
C C 0.0033 0.0016 'International Tables Vol C Tables 4.2.6.8 and 6.1.1.4'
H H 0.0000 0.0000 'International Tables Vol C Tables 4.2.6.8 and 6.1.1.4'
N N 0.0061 0.0033 'International Tables Vol C Tables 4.2.6.8 and 6.1.1.4'
O O 0.0106 0.0060 'International Tables Vol C Tables 4.2.6.8 and 6.1.1.4'

loop_
_geom_angle_atom_site_label_1
_geom_angle_atom_site_label_2
_geom_angle_atom_site_label_3
_geom_angle_site_symmetry_1
_geom_angle_site_symmetry_3
_geom_angle
_geom_angle_publ_flag
C6 O1 H1 . . 111.6(12) ?
C1 N1 C2 . . 108.83(12) ?
C1 N1 H1A . . 126.3(13) ?
C2 N1 H1A . . 124.7(13) ?
C10 N2 C11 . . 113.53(12) ?
C10 N2 H2 . . 109.3(12) ?
C11 N2 H2 . . 105.6(12) ?
N1 C1 H1B . . 124.2 ?
N1 C1 C8 . . 111.52(14) ?
C8 C1 H1B . . 124.2 ?
N1 C2 C3 . . 129.54(13) ?
N1 C2 C7 . . 107.23(13) ?
C3 C2 C7 . . 123.23(13) ?
C2 C3 H3 . . 121.4 ?
C4 C3 C2 . . 117.17(14) ?
C4 C3 H3 . . 121.4 ?
C3 C4 H4 . . 119.3 ?
C3 C4 C5 . . 121.49(15) ?
C5 C4 H4 . . 119.3 ?
C4 C5 H5 . . 119.3 ?
C6 C5 C4 . . 121.49(13) ?
C6 C5 H5 . . 119.3 ?
O1 C6 C5 . . 118.93(11) ?
O1 C6 C7 . . 122.09(12) ?
C5 C6 C7 . . 118.96(12) ?
C2 C7 C8 . . 107.36(11) ?
C6 C7 C2 . . 117.62(12) ?
C6 C7 C8 . . 135.02(12) ?
C1 C8 C7 . . 105.06(13) ?
C1 C8 C9 . . 124.52(14) ?
C7 C8 C9 . . 130.41(12) ?
C8 C9 H9A . . 108.4 ?
C8 C9 H9B . . 108.4 ?
C8 C9 C10 . . 115.57(13) ?
H9A C9 H9B . . 107.4 ?
C10 C9 H9A . . 108.4 ?
C10 C9 H9B . . 108.4 ?
N2 C10 C9 . . 112.14(12) ?
N2 C10 H10A . . 109.2 ?
N2 C10 H10B . . 109.2 ?
C9 C10 H10A . . 109.2 ?
C9 C10 H10B . . 109.2 ?
H10A C10 H10B . . 107.9 ?
N2 C11 H11A . . 109.3 ?
N2 C11 H11B . . 109.3 ?
N2 C11 C12 . . 111.62(13) ?
H11A C11 H11B . . 108.0 ?
C12 C11 H11A . . 109.3 ?
C12 C11 H11B . . 109.3 ?
C11 C12 H12A . . 108.7 ?
C11 C12 H12B . . 108.7 ?
C11 C12 C13 . . 114.03(14) ?
H12A C12 H12B . . 107.6 ?
C13 C12 H12A . . 108.7 ?
C13 C12 H12B . . 108.7 ?
C12 C13 H13A . . 109.5 ?
C12 C13 H13B . . 109.5 ?
C12 C13 H13C . . 109.5 ?
H13A C13 H13B . . 109.5 ?
H13A C13 H13C . . 109.5 ?
H13B C13 H13C . . 109.5 ?

loop_
_geom_bond_atom_site_label_1
_geom_bond_atom_site_label_2
_geom_bond_site_symmetry_2
_geom_bond_distance
_geom_bond_publ_flag
O1 C6 . 1.3587(15) ?
O1 H1 . 1.006(9) ?
N1 C1 . 1.359(2) ?
N1 C2 . 1.3659(19) ?
N1 H1A . 0.873(9) ?
N2 C10 . 1.474(2) ?
N2 C11 . 1.4762(18) ?
N2 H2 . 0.902(9) ?
C1 H1B . 0.9300 ?
C1 C8 . 1.3623(19) ?
C2 C3 . 1.389(2) ?
C2 C7 . 1.4142(18) ?
C3 H3 . 0.9300 ?
C3 C4 . 1.367(2) ?
C4 H4 . 0.9300 ?
C4 C5 . 1.397(2) ?
C5 H5 . 0.9300 ?
C5 C6 . 1.3763(19) ?
C6 C7 . 1.4078(16) ?
C7 C8 . 1.4397(19) ?
C8 C9 . 1.499(2) ?
C9 H9A . 0.9700 ?
C9 H9B . 0.9700 ?
C9 C10 . 1.513(2) ?
C10 H10A . 0.9700 ?
C10 H10B . 0.9700 ?
C11 H11A . 0.9700 ?
C11 H11B . 0.9700 ?
C11 C12 . 1.501(2) ?
C12 H12A . 0.9700 ?
C12 H12B . 0.9700 ?
C12 C13 . 1.508(2) ?
C13 H13A . 0.9600 ?
C13 H13B . 0.9600 ?
C13 H13C . 0.9600 ?

loop_
_geom_hbond_atom_site_label_D
_geom_hbond_atom_site_label_H
_geom_hbond_atom_site_label_A
_geom_hbond_site_symmetry_A
_geom_hbond_distance_DH
_geom_hbond_distance_HA
_geom_hbond_distance_DA
_geom_hbond_angle_DHA
_geom_hbond_publ_flag
O1 H1 N2 . 1.006(9) 1.587(10) 2.5905(15) 175.0(19) yes
N1 H1A O1 4_575 0.873(9) 2.063(10) 2.9347(16) 177.2(19) yes
N2 H2 O1 3_666 0.902(9) 2.615(10) 3.4957(17) 165.6(16) yes

loop_
_geom_torsion_atom_site_label_1
_geom_torsion_atom_site_label_2
_geom_torsion_atom_site_label_3
_geom_torsion_atom_site_label_4
_geom_torsion_site_symmetry_1
_geom_torsion_site_symmetry_2
_geom_torsion_site_symmetry_3
_geom_torsion_site_symmetry_4
_geom_torsion
_geom_torsion_publ_flag
O1 C6 C7 C2 . . . . 176.68(11) ?
O1 C6 C7 C8 . . . . -2.7(2) ?
N1 C1 C8 C7 . . . . 0.13(18) ?
N1 C1 C8 C9 . . . . -179.06(14) ?
N1 C2 C3 C4 . . . . -179.79(15) ?
N1 C2 C7 C6 . . . . -178.60(12) ?
N1 C2 C7 C8 . . . . 0.94(15) ?
N2 C11 C12 C13 . . . . 169.17(13) ?
C1 N1 C2 C3 . . . . 179.00(15) ?
C1 N1 C2 C7 . . . . -0.87(17) ?
C1 C8 C9 C10 . . . . -107.09(17) ?
C2 N1 C1 C8 . . . . 0.5(2) ?
C2 C3 C4 C5 . . . . -1.2(2) ?
C2 C7 C8 C1 . . . . -0.65(15) ?
C2 C7 C8 C9 . . . . 178.47(15) ?
C3 C2 C7 C6 . . . . 1.52(19) ?
C3 C2 C7 C8 . . . . -178.94(13) ?
C3 C4 C5 C6 . . . . 0.7(2) ?
C4 C5 C6 O1 . . . . -177.74(13) ?
C4 C5 C6 C7 . . . . 1.0(2) ?
C5 C6 C7 C2 . . . . -2.00(18) ?
C5 C6 C7 C8 . . . . 178.62(14) ?
C6 C7 C8 C1 . . . . 178.77(15) ?
C6 C7 C8 C9 . . . . -2.1(3) ?
C7 C2 C3 C4 . . . . 0.1(2) ?
C7 C8 C9 C10 . . . . 73.94(19) ?
C8 C9 C10 N2 . . . . -77.85(16) ?
C10 N2 C11 C12 . . . . 174.61(13) ?
C11 N2 C10 C9 . . . . -101.41(15) ?
